data_7025938
loop_
_publ_author_name
'Qi, Ming-Hui'
'Shao, Li-Xiong'
'Shi, Min'

_publ_section_title
;
 PdCl(2)-promoted reactions of diaryl-substituted methylenecyclopropanes.
;
_journal_issue 37
_journal_name_full 'Dalton transactions (Cambridge, England : 2003)'
_journal_page_first 8829
_journal_page_last 8834
_journal_paper_doi 10.1039/c0dt00059k
_journal_volume 39
_journal_year 2010
_chemical_formula_sum 'C32 H26 Br4 Pd2'
_chemical_formula_weight 942.97
_chemical_name_systematic
;
?
;
_space_group_IT_number 2
_symmetry_cell_setting triclinic
_symmetry_space_group_name_Hall '-P 1'
_symmetry_space_group_name_H-M 'P -1'
_atom_sites_solution_hydrogens geom
_atom_sites_solution_primary direct
_atom_sites_solution_secondary difmap
_audit_creation_method SHELXL-97
_cell_angle_alpha 88.057(4)
_cell_angle_beta 77.018(3)
_cell_angle_gamma 82.383(3)
_cell_formula_units_Z 2
_cell_length_a 9.3228(16)
_cell_length_b 12.311(2)
_cell_length_c 14.328(2)
_cell_measurement_reflns_used 2013
_cell_measurement_temperature 293(2)
_cell_measurement_theta_max 45.485
_cell_measurement_theta_min 4.805
_cell_volume 1588.3(4)
_computing_cell_refinement 'Bruker SMART'
_computing_data_collection 'Bruker SMART'
_computing_data_reduction 'Bruker SHELXTL'
_computing_molecular_graphics 'Bruker SHELXTL'
_computing_publication_material 'Bruker SHELXTL'
_computing_structure_refinement 'SHELXL-97 (Sheldrick, 1997)'
_computing_structure_solution 'SHELXS-97 (Sheldrick, 1990)'
_diffrn_ambient_temperature 293(2)
_diffrn_measured_fraction_theta_full 0.976
_diffrn_measured_fraction_theta_max 0.976
_diffrn_measurement_device_type 'CCD area detector'
_diffrn_measurement_method 'phi and omega scans'
_diffrn_radiation_monochromator graphite
_diffrn_radiation_source 'fine-focus sealed tube'
_diffrn_radiation_type MoK\a
_diffrn_radiation_wavelength 0.71073
_diffrn_reflns_av_R_equivalents 0.0322
_diffrn_reflns_av_sigmaI/netI 0.0899
_diffrn_reflns_limit_h_max 11
_diffrn_reflns_limit_h_min -10
_diffrn_reflns_limit_k_max 13
_diffrn_reflns_limit_k_min -15
_diffrn_reflns_limit_l_max 15
_diffrn_reflns_limit_l_min -17
_diffrn_reflns_number 8721
_diffrn_reflns_theta_full 26.00
_diffrn_reflns_theta_max 26.00
_diffrn_reflns_theta_min 1.46
_exptl_absorpt_coefficient_mu 6.183
_exptl_absorpt_correction_T_max 1.00000
_exptl_absorpt_correction_T_min 0.60127
_exptl_absorpt_correction_type empirical
_exptl_absorpt_process_details sadabs-Bruker
_exptl_crystal_colour green
_exptl_crystal_density_diffrn 1.972
_exptl_crystal_density_method 'not measured'
_exptl_crystal_description prismatic
_exptl_crystal_F_000 900
_exptl_crystal_size_max 0.256
_exptl_crystal_size_mid 0.103
_exptl_crystal_size_min 0.094
_refine_diff_density_max 1.780
_refine_diff_density_min -1.095
_refine_diff_density_rms 0.241
_refine_ls_extinction_coef 0.0021(8)
_refine_ls_extinction_expression Fc^*^=kFc[1+0.001xFc^2^\l^3^/sin(2\q)]^-1/4^
_refine_ls_extinction_method SHELXL
_refine_ls_goodness_of_fit_ref 1.098
_refine_ls_hydrogen_treatment constr
_refine_ls_matrix_type full
_refine_ls_number_parameters 344
_refine_ls_number_reflns 6108
_refine_ls_number_restraints 0
_refine_ls_restrained_S_all 1.098
_refine_ls_R_factor_all 0.1114
_refine_ls_R_factor_gt 0.0786
_refine_ls_shift/su_max 0.002
_refine_ls_shift/su_mean 0.001
_refine_ls_structure_factor_coef Fsqd
_refine_ls_weighting_details 'calc w=1/[\s^2^(Fo^2^)+(0.1565P)^2^+0.0000P] where P=(Fo^2^+2Fc^2^)/3'
_refine_ls_weighting_scheme calc
_refine_ls_wR_factor_gt 0.2723
_refine_ls_wR_factor_ref 0.2863
_reflns_number_gt 3766
_reflns_number_total 6108
_reflns_threshold_expression >2sigma(I)
_cod_data_source_file c0dt00059k.txt
_cod_data_source_block cd28335
_cod_depositor_comments
;
The following automatic conversions were performed:

'_symmetry_cell_setting' value 'Triclinic' changed to 'triclinic'
according to /home/saulius/struct/CIF-dictionaries/cif_core.dic
dictionary named 'cif_core.dic' version 2.4.2 from 2011-04-26.

Automatic conversion script
Id: cif_fix_values 1891 2012-01-12 08:04:46Z andrius 
;
_cod_original_cell_volume 1588.3(5)
_cod_original_sg_symbol_H-M P-1
_cod_database_code 7025938

loop_
_symmetry_equiv_pos_as_xyz
'x, y, z'
'-x, -y, -z'

loop_
_atom_site_label
_atom_site_type_symbol
_atom_site_fract_x
_atom_site_fract_y
_atom_site_fract_z
_atom_site_U_iso_or_equiv
_atom_site_adp_type
_atom_site_occupancy
_atom_site_symmetry_multiplicity
_atom_site_calc_flag
_atom_site_refinement_flags
Pd1 Pd 0.75540(11) 0.80920(10) -0.12190(7) 0.0420(4) Uani 1 1 d .
Pd2 Pd 0.65309(11) 0.63073(10) 0.08115(7) 0.0403(4) Uani 1 1 d .
Br1 Br 0.53407(16) 0.80247(14) 0.01429(11) 0.0522(5) Uani 1 1 d .
Br2 Br 0.86237(17) 0.62584(14) -0.06402(11) 0.0573(5) Uani 1 1 d .
Br3 Br 0.7989(3) 1.0057(2) -0.42475(13) 0.0838(7) Uani 1 1 d .
Br4 Br 0.4702(3) 0.3326(2) 0.27998(17) 0.1064(10) Uani 1 1 d .
C1 C 0.7051(17) 0.9712(12) -0.1644(10) 0.049(4) Uani 1 1 d .
H1 H 0.6557 1.0397 -0.1438 0.059 Uiso 1 1 calc R
C2 C 0.7942(16) 0.9106(12) -0.2450(10) 0.044(3) Uani 1 1 d .
C3 C 0.9357(15) 0.8551(13) -0.2340(9) 0.042(3) Uani 1 1 d .
C4 C 0.7339(18) 0.8983(15) -0.3303(11) 0.056(4) Uani 1 1 d .
H4A H 0.6263 0.9075 -0.3124 0.067 Uiso 1 1 calc R
H4B H 0.7674 0.8254 -0.3566 0.067 Uiso 1 1 calc R
C5 C 0.7362(16) 0.5035(13) 0.1623(9) 0.045(3) Uani 1 1 d .
H5 H 0.8222 0.4645 0.1751 0.054 Uiso 1 1 calc R
C6 C 0.5813(16) 0.5139(13) 0.1854(9) 0.044(3) Uani 1 1 d .
C7 C 0.5016(14) 0.6200(13) 0.2211(9) 0.040(3) Uani 1 1 d .
C8 C 0.5040(18) 0.4189(14) 0.1642(11) 0.055(4) Uani 1 1 d .
H8A H 0.5662 0.3753 0.1116 0.066 Uiso 1 1 calc R
H8B H 0.4107 0.4461 0.1472 0.066 Uiso 1 1 calc R
C9 C 1.0180(16) 0.7711(14) -0.3055(9) 0.047(4) Uani 1 1 d .
C10 C 0.967(2) 0.6753(15) -0.3151(10) 0.062(5) Uani 1 1 d .
H10 H 0.8793 0.6584 -0.2750 0.075 Uiso 1 1 calc R
C11 C 1.050(3) 0.5992(18) -0.3886(15) 0.095(7) Uani 1 1 d .
H11 H 1.0135 0.5348 -0.3983 0.114 Uiso 1 1 calc R
C12 C 1.180(3) 0.621(2) -0.4424(14) 0.102(8) Uani 1 1 d .
H12 H 1.2352 0.5707 -0.4874 0.123 Uiso 1 1 calc R
C13 C 1.232(2) 0.720(2) -0.4320(12) 0.084(6) Uani 1 1 d .
H13 H 1.3217 0.7347 -0.4710 0.101 Uiso 1 1 calc R
C14 C 1.1540(18) 0.7944(18) -0.3649(13) 0.073(5) Uani 1 1 d .
H14 H 1.1898 0.8600 -0.3583 0.088 Uiso 1 1 calc R
C15 C 1.0268(16) 0.9102(14) -0.1784(11) 0.052(4) Uani 1 1 d .
C16 C 1.035(2) 1.0167(17) -0.1784(12) 0.072(5) Uani 1 1 d .
H16 H 0.9751 1.0630 -0.2108 0.086 Uiso 1 1 calc R
C17 C 1.127(3) 1.062(2) -0.1327(14) 0.093(7) Uani 1 1 d .
H17 H 1.1299 1.1377 -0.1341 0.112 Uiso 1 1 calc R
C18 C 1.215(3) 0.995(3) -0.0855(15) 0.102(9) Uani 1 1 d .
H18 H 1.2794 1.0244 -0.0551 0.122 Uiso 1 1 calc R
C19 C 1.209(2) 0.884(2) -0.0825(14) 0.085(7) Uani 1 1 d .
H19 H 1.2704 0.8395 -0.0499 0.103 Uiso 1 1 calc R
C20 C 1.1140(17) 0.8376(15) -0.1274(11) 0.058(4) Uani 1 1 d .
H20 H 1.1078 0.7627 -0.1241 0.070 Uiso 1 1 calc R
C21 C 0.5646(15) 0.6779(13) 0.2868(9) 0.043(3) Uani 1 1 d .
C22 C 0.567(2) 0.7891(16) 0.2801(11) 0.065(5) Uani 1 1 d .
H22 H 0.5337 0.8277 0.2304 0.077 Uiso 1 1 calc R
C23 C 0.618(2) 0.8453(17) 0.3459(15) 0.077(6) Uani 1 1 d .
H23 H 0.6173 0.9209 0.3404 0.092 Uiso 1 1 calc R
C24 C 0.668(2) 0.792(2) 0.4157(13) 0.086(8) Uani 1 1 d .
H24 H 0.7079 0.8301 0.4567 0.104 Uiso 1 1 calc R
C25 C 0.661(2) 0.682(2) 0.4291(13) 0.078(6) Uani 1 1 d .
H25 H 0.6884 0.6462 0.4817 0.094 Uiso 1 1 calc R
C26 C 0.6098(18) 0.6228(18) 0.3611(10) 0.068(5) Uani 1 1 d .
H26 H 0.6077 0.5475 0.3678 0.081 Uiso 1 1 calc R
C27 C 0.3417(16) 0.6470(13) 0.2242(10) 0.047(4) Uani 1 1 d .
C28 C 0.2491(18) 0.6864(16) 0.3077(12) 0.064(5) Uani 1 1 d .
H28 H 0.2893 0.6973 0.3600 0.077 Uiso 1 1 calc R
C29 C 0.0938(17) 0.7110(19) 0.3166(13) 0.076(6) Uani 1 1 d .
H29 H 0.0342 0.7394 0.3738 0.092 Uiso 1 1 calc R
C30 C 0.0315(19) 0.6935(17) 0.2428(15) 0.076(6) Uani 1 1 d .
H30 H -0.0708 0.7071 0.2494 0.092 Uiso 1 1 calc R
C31 C 0.1271(18) 0.6534(15) 0.1535(14) 0.064(5) Uani 1 1 d .
H31 H 0.0854 0.6402 0.1024 0.077 Uiso 1 1 calc R
C32 C 0.2797(15) 0.6341(12) 0.1427(12) 0.048(4) Uani 1 1 d .
H32 H 0.3410 0.6133 0.0838 0.057 Uiso 1 1 calc R

loop_
_atom_site_aniso_label
_atom_site_aniso_U_11
_atom_site_aniso_U_22
_atom_site_aniso_U_33
_atom_site_aniso_U_23
_atom_site_aniso_U_13
_atom_site_aniso_U_12
Pd1 0.0408(6) 0.0469(8) 0.0377(6) -0.0027(5) -0.0072(5) -0.0047(5)
Pd2 0.0375(6) 0.0452(8) 0.0373(6) -0.0040(5) -0.0050(4) -0.0061(5)
Br1 0.0424(8) 0.0610(11) 0.0498(9) -0.0013(7) -0.0064(6) -0.0007(7)
Br2 0.0506(9) 0.0562(11) 0.0538(9) 0.0025(8) 0.0054(7) 0.0038(7)
Br3 0.1168(17) 0.0903(17) 0.0550(11) 0.0208(10) -0.0274(11) -0.0424(13)
Br4 0.126(2) 0.106(2) 0.1053(17) 0.0477(15) -0.0425(15) -0.0644(17)
C1 0.068(10) 0.031(9) 0.042(8) -0.001(6) -0.011(7) 0.011(7)
C2 0.055(9) 0.036(9) 0.046(8) 0.004(6) -0.017(7) -0.011(7)
C3 0.043(8) 0.050(10) 0.031(7) 0.000(6) -0.003(6) -0.009(7)
C4 0.061(10) 0.057(11) 0.058(9) 0.008(8) -0.021(8) -0.022(8)
C5 0.051(8) 0.044(10) 0.039(7) 0.006(6) -0.014(6) 0.002(7)
C6 0.047(8) 0.052(10) 0.034(7) 0.000(6) -0.005(6) -0.015(7)
C7 0.035(7) 0.050(10) 0.034(7) -0.005(6) 0.000(5) -0.013(6)
C8 0.062(10) 0.049(11) 0.059(9) -0.003(8) -0.020(8) -0.010(8)
C9 0.047(8) 0.059(11) 0.035(7) 0.006(7) -0.011(6) -0.006(7)
C10 0.098(13) 0.052(12) 0.032(8) -0.002(7) -0.013(8) 0.003(10)
C11 0.15(2) 0.052(14) 0.078(14) -0.012(11) -0.021(15) 0.011(13)
C12 0.13(2) 0.10(2) 0.047(11) -0.008(12) 0.015(12) 0.026(16)
C13 0.081(13) 0.11(2) 0.043(10) -0.005(11) 0.009(9) 0.010(13)
C14 0.051(10) 0.095(16) 0.071(11) -0.012(11) -0.005(9) -0.010(10)
C15 0.048(9) 0.056(11) 0.058(9) 0.022(8) -0.020(7) -0.022(8)
C16 0.087(13) 0.074(15) 0.070(11) -0.004(10) -0.035(10) -0.035(11)
C17 0.120(18) 0.092(19) 0.084(14) 0.017(13) -0.040(14) -0.050(15)
C18 0.094(16) 0.15(3) 0.092(15) 0.015(16) -0.052(13) -0.075(17)
C19 0.073(13) 0.11(2) 0.086(14) -0.033(13) -0.040(11) -0.015(12)
C20 0.055(9) 0.056(11) 0.067(10) -0.022(8) -0.027(8) 0.012(8)
C21 0.046(8) 0.044(10) 0.038(7) -0.012(6) -0.010(6) -0.001(6)
C22 0.088(13) 0.065(13) 0.050(9) -0.017(8) -0.033(9) -0.009(10)
C23 0.090(14) 0.055(13) 0.088(14) -0.033(11) -0.020(12) -0.008(10)
C24 0.061(11) 0.14(2) 0.058(11) -0.063(14) -0.013(9) -0.006(13)
C25 0.080(13) 0.096(18) 0.065(11) -0.037(11) -0.033(10) -0.001(12)
C26 0.059(10) 0.105(17) 0.040(8) -0.002(9) -0.011(8) -0.014(10)
C27 0.046(8) 0.058(11) 0.040(8) -0.002(7) -0.011(6) -0.013(7)
C28 0.056(10) 0.080(14) 0.051(9) -0.007(9) 0.001(8) -0.010(9)
C29 0.030(8) 0.123(19) 0.069(11) 0.012(11) -0.001(8) -0.004(9)
C30 0.044(10) 0.079(15) 0.106(16) -0.007(12) -0.011(11) -0.016(9)
C31 0.052(10) 0.059(12) 0.092(13) 0.016(10) -0.034(9) -0.014(8)
C32 0.039(8) 0.032(9) 0.073(10) -0.006(7) -0.015(7) 0.000(6)

loop_
_atom_type_symbol
_atom_type_description
_atom_type_scat_dispersion_real
_atom_type_scat_dispersion_imag
_atom_type_scat_source
C C 0.0033 0.0016 'International Tables Vol C Tables 4.2.6.8 and 6.1.1.4'
H H 0.0000 0.0000 'International Tables Vol C Tables 4.2.6.8 and 6.1.1.4'
Br Br -0.2901 2.4595 'International Tables Vol C Tables 4.2.6.8 and 6.1.1.4'
Pd Pd -0.9988 1.0072 'International Tables Vol C Tables 4.2.6.8 and 6.1.1.4'

loop_
_geom_angle_atom_site_label_1
_geom_angle_atom_site_label_2
_geom_angle_atom_site_label_3
_geom_angle
C1 Pd1 C2 39.7(5)
C1 Pd1 C3 70.1(6)
C2 Pd1 C3 39.3(5)
C1 Pd1 Br1 97.9(4)
C2 Pd1 Br1 132.3(4)
C3 Pd1 Br1 166.9(4)
C1 Pd1 Br2 168.6(4)
C2 Pd1 Br2 138.5(4)
C3 Pd1 Br2 103.3(4)
Br1 Pd1 Br2 87.70(6)
C5 Pd2 C6 38.9(6)
C5 Pd2 C7 69.6(5)
C6 Pd2 C7 39.8(6)
C5 Pd2 Br2 100.7(4)
C6 Pd2 Br2 133.5(4)
C7 Pd2 Br2 169.4(4)
C5 Pd2 Br1 168.8(4)
C6 Pd2 Br1 135.7(4)
C7 Pd2 Br1 101.1(4)
Br2 Pd2 Br1 88.12(6)
Pd1 Br1 Pd2 92.00(6)
Pd2 Br2 Pd1 91.62(6)
C2 C1 Pd1 71.2(8)
C2 C1 H1 144.4
Pd1 C1 H1 144.4
C1 C2 C3 116.8(12)
C1 C2 C4 119.9(14)
C3 C2 C4 123.1(14)
C1 C2 Pd1 69.1(8)
C3 C2 Pd1 72.3(8)
C4 C2 Pd1 124.0(10)
C2 C3 C9 119.3(12)
C2 C3 C15 119.4(14)
C9 C3 C15 116.9(12)
C2 C3 Pd1 68.4(7)
C9 C3 Pd1 118.8(10)
C15 C3 Pd1 102.6(8)
C2 C4 Br3 109.9(10)
C2 C4 H4A 109.7
Br3 C4 H4A 109.7
C2 C4 H4B 109.7
Br3 C4 H4B 109.7
H4A C4 H4B 108.2
C6 C5 Pd2 70.9(8)
C6 C5 H5 144.5
Pd2 C5 H5 144.5
C5 C6 C7 117.5(13)
C5 C6 C8 119.0(14)
C7 C6 C8 123.2(13)
C5 C6 Pd2 70.1(8)
C7 C6 Pd2 73.4(8)
C8 C6 Pd2 122.3(9)
C6 C7 C21 116.9(12)
C6 C7 C27 120.8(12)
C21 C7 C27 117.9(12)
C6 C7 Pd2 66.8(7)
C21 C7 Pd2 105.0(8)
C27 C7 Pd2 116.8(9)
C6 C8 Br4 106.1(10)
C6 C8 H8A 110.5
Br4 C8 H8A 110.5
C6 C8 H8B 110.5
Br4 C8 H8B 110.5
H8A C8 H8B 108.7
C10 C9 C14 119.9(16)
C10 C9 C3 122.2(13)
C14 C9 C3 117.9(15)
C9 C10 C11 119.1(18)
C9 C10 H10 120.5
C11 C10 H10 120.5
C12 C11 C10 120(2)
C12 C11 H11 120.0
C10 C11 H11 120.0
C11 C12 C13 121(2)
C11 C12 H12 119.7
C13 C12 H12 119.7
C14 C13 C12 121(2)
C14 C13 H13 119.7
C12 C13 H13 119.7
C13 C14 C9 120(2)
C13 C14 H14 120.2
C9 C14 H14 120.2
C16 C15 C20 119.8(15)
C16 C15 C3 125.1(14)
C20 C15 C3 115.0(14)
C15 C16 C17 123(2)
C15 C16 H16 118.4
C17 C16 H16 118.4
C18 C17 C16 119(2)
C18 C17 H17 120.7
C16 C17 H17 120.7
C17 C18 C19 120.4(19)
C17 C18 H18 119.8
C19 C18 H18 119.8
C18 C19 C20 121(2)
C18 C19 H19 119.3
C20 C19 H19 119.3
C19 C20 C15 116.6(19)
C19 C20 H20 121.7
C15 C20 H20 121.7
C26 C21 C22 118.9(14)
C26 C21 C7 119.7(15)
C22 C21 C7 121.2(13)
C21 C22 C23 121.3(17)
C21 C22 H22 119.3
C23 C22 H22 119.3
C24 C23 C22 120(2)
C24 C23 H23 119.8
C22 C23 H23 119.8
C23 C24 C25 120.8(18)
C23 C24 H24 119.6
C25 C24 H24 119.6
C24 C25 C26 119.2(19)
C24 C25 H25 120.4
C26 C25 H25 120.4
C21 C26 C25 119(2)
C21 C26 H26 120.4
C25 C26 H26 120.4
C28 C27 C32 118.9(14)
C28 C27 C7 118.8(13)
C32 C27 C7 122.3(13)
C27 C28 C29 121.8(16)
C27 C28 H28 119.1
C29 C28 H28 119.1
C30 C29 C28 120.6(18)
C30 C29 H29 119.7
C28 C29 H29 119.7
C29 C30 C31 118.7(16)
C29 C30 H30 120.7
C31 C30 H30 120.7
C32 C31 C30 121.1(16)
C32 C31 H31 119.5
C30 C31 H31 119.5
C31 C32 C27 118.8(15)
C31 C32 H32 120.6
C27 C32 H32 120.6

loop_
_geom_bond_atom_site_label_1
_geom_bond_atom_site_label_2
_geom_bond_distance
Pd1 C1 2.089(15)
Pd1 C2 2.117(14)
Pd1 C3 2.168(13)
Pd1 Br1 2.5095(17)
Pd1 Br2 2.535(2)
Pd2 C5 2.089(14)
Pd2 C6 2.100(14)
Pd2 C7 2.189(12)
Pd2 Br2 2.5082(17)
Pd2 Br1 2.518(2)
Br3 C4 1.916(15)
Br4 C8 1.927(15)
C1 C2 1.429(19)
C1 H1 0.9300
C2 C3 1.44(2)
C2 C4 1.475(19)
C3 C9 1.49(2)
C3 C15 1.52(2)
C4 H4A 0.9700
C4 H4B 0.9700
C5 C6 1.40(2)
C5 H5 0.9300
C6 C7 1.46(2)
C6 C8 1.52(2)
C7 C21 1.465(18)
C7 C27 1.47(2)
C8 H8A 0.9700
C8 H8B 0.9700
C9 C10 1.35(2)
C9 C14 1.42(2)
C10 C11 1.45(3)
C10 H10 0.9300
C11 C12 1.34(3)
C11 H11 0.9300
C12 C13 1.39(3)
C12 H12 0.9300
C13 C14 1.37(3)
C13 H13 0.9300
C14 H14 0.9300
C15 C16 1.32(2)
C15 C20 1.42(2)
C16 C17 1.38(2)
C16 H16 0.9300
C17 C18 1.36(3)
C17 H17 0.9300
C18 C19 1.37(3)
C18 H18 0.9300
C19 C20 1.40(2)
C19 H19 0.9300
C20 H20 0.9300
C21 C26 1.36(2)
C21 C22 1.37(2)
C22 C23 1.39(2)
C22 H22 0.9300
C23 C24 1.31(3)
C23 H23 0.9300
C24 C25 1.37(3)
C24 H24 0.9300
C25 C26 1.43(2)
C25 H25 0.9300
C26 H26 0.9300
C27 C28 1.37(2)
C27 C32 1.44(2)
C28 C29 1.42(2)
C28 H28 0.9300
C29 C30 1.35(2)
C29 H29 0.9300
C30 C31 1.45(2)
C30 H30 0.9300
C31 C32 1.39(2)
C31 H31 0.9300
C32 H32 0.9300

loop_
_geom_torsion_atom_site_label_1
_geom_torsion_atom_site_label_2
_geom_torsion_atom_site_label_3
_geom_torsion_atom_site_label_4
_geom_torsion
C1 Pd1 Br1 Pd2 -164.4(4)
C2 Pd1 Br1 Pd2 173.1(5)
C3 Pd1 Br1 Pd2 -142.0(16)
Br2 Pd1 Br1 Pd2 5.62(6)
C5 Pd2 Br1 Pd1 136(2)
C6 Pd2 Br1 Pd1 -167.9(5)
C7 Pd2 Br1 Pd1 169.0(4)
Br2 Pd2 Br1 Pd1 -5.67(6)
C5 Pd2 Br2 Pd1 -167.4(4)
C6 Pd2 Br2 Pd1 168.5(5)
C7 Pd2 Br2 Pd1 -145(2)
Br1 Pd2 Br2 Pd1 5.62(6)
C1 Pd1 Br2 Pd2 113.9(19)
C2 Pd1 Br2 Pd2 -171.6(6)
C3 Pd1 Br2 Pd2 167.2(4)
Br1 Pd1 Br2 Pd2 -5.64(6)
C3 Pd1 C1 C2 31.6(8)
Br1 Pd1 C1 C2 -153.7(8)
Br2 Pd1 C1 C2 88(2)
Pd1 C1 C2 C3 -56.1(11)
Pd1 C1 C2 C4 118.1(13)
C3 Pd1 C2 C1 -128.9(12)
Br1 Pd1 C2 C1 36.4(10)
Br2 Pd1 C2 C1 -162.6(7)
C1 Pd1 C2 C3 128.9(12)
Br1 Pd1 C2 C3 165.4(6)
Br2 Pd1 C2 C3 -33.7(10)
C1 Pd1 C2 C4 -112.7(17)
C3 Pd1 C2 C4 118.4(17)
Br1 Pd1 C2 C4 -76.3(15)
Br2 Pd1 C2 C4 84.7(14)
C1 C2 C3 C9 166.3(13)
C4 C2 C3 C9 -8(2)
Pd1 C2 C3 C9 111.8(13)
C1 C2 C3 C15 -38.2(18)
C4 C2 C3 C15 147.9(13)
Pd1 C2 C3 C15 -92.7(11)
C1 C2 C3 Pd1 54.5(11)
C4 C2 C3 Pd1 -119.5(14)
C1 Pd1 C3 C2 -31.9(8)
Br1 Pd1 C3 C2 -55.6(19)
Br2 Pd1 C3 C2 157.8(7)
C1 Pd1 C3 C9 -144.4(12)
C2 Pd1 C3 C9 -112.5(13)
Br1 Pd1 C3 C9 -168.1(10)
Br2 Pd1 C3 C9 45.3(11)
C1 Pd1 C3 C15 85.0(10)
C2 Pd1 C3 C15 116.9(14)
Br1 Pd1 C3 C15 61(2)
Br2 Pd1 C3 C15 -85.3(10)
C1 C2 C4 Br3 97.0(14)
C3 C2 C4 Br3 -89.2(16)
Pd1 C2 C4 Br3 -179.2(8)
C7 Pd2 C5 C6 32.4(8)
Br2 Pd2 C5 C6 -151.9(8)
Br1 Pd2 C5 C6 67(2)
Pd2 C5 C6 C7 -57.9(11)
Pd2 C5 C6 C8 116.7(12)
C7 Pd2 C6 C5 -128.3(12)
Br2 Pd2 C6 C5 39.6(10)
Br1 Pd2 C6 C5 -165.2(7)
C5 Pd2 C6 C7 128.3(12)
Br2 Pd2 C6 C7 168.0(6)
Br1 Pd2 C6 C7 -36.9(10)
C5 Pd2 C6 C8 -112.4(16)
C7 Pd2 C6 C8 119.2(15)
Br2 Pd2 C6 C8 -72.8(13)
Br1 Pd2 C6 C8 82.4(13)
C5 C6 C7 C21 -39.4(17)
C8 C6 C7 C21 146.3(13)
Pd2 C6 C7 C21 -95.6(11)
C5 C6 C7 C27 164.6(12)
C8 C6 C7 C27 -10(2)
Pd2 C6 C7 C27 108.3(12)
C5 C6 C7 Pd2 56.3(10)
C8 C6 C7 Pd2 -118.1(13)
C5 Pd2 C7 C6 -31.7(8)
Br2 Pd2 C7 C6 -55(2)
Br1 Pd2 C7 C6 154.7(7)
C5 Pd2 C7 C21 81.6(11)
C6 Pd2 C7 C21 113.3(13)
Br2 Pd2 C7 C21 58(3)
Br1 Pd2 C7 C21 -92.0(10)
C5 Pd2 C7 C27 -145.8(13)
C6 Pd2 C7 C27 -114.1(14)
Br2 Pd2 C7 C27 -169.5(14)
Br1 Pd2 C7 C27 40.6(11)
C5 C6 C8 Br4 93.5(13)
C7 C6 C8 Br4 -92.2(14)
Pd2 C6 C8 Br4 177.2(8)
C2 C3 C9 C10 -66(2)
C15 C3 C9 C10 137.4(15)
Pd1 C3 C9 C10 13.6(19)
C2 C3 C9 C14 113.4(16)
C15 C3 C9 C14 -42.7(19)
Pd1 C3 C9 C14 -166.6(11)
C14 C9 C10 C11 -2(2)
C3 C9 C10 C11 177.8(15)
C9 C10 C11 C12 4(3)
C10 C11 C12 C13 -3(3)
C11 C12 C13 C14 1(3)
C12 C13 C14 C9 0(3)
C10 C9 C14 C13 0(3)
C3 C9 C14 C13 -179.5(16)
C2 C3 C15 C16 -36(2)
C9 C3 C15 C16 120.3(19)
Pd1 C3 C15 C16 -107.9(16)
C2 C3 C15 C20 147.5(14)
C9 C3 C15 C20 -56.4(17)
Pd1 C3 C15 C20 75.3(14)
C20 C15 C16 C17 2(3)
C3 C15 C16 C17 -175.0(17)
C15 C16 C17 C18 0(3)
C16 C17 C18 C19 -1(4)
C17 C18 C19 C20 0(4)
C18 C19 C20 C15 2(3)
C16 C15 C20 C19 -3(2)
C3 C15 C20 C19 174.4(15)
C6 C7 C21 C26 -46.7(18)
C27 C7 C21 C26 110.1(17)
Pd2 C7 C21 C26 -117.9(13)
C6 C7 C21 C22 139.3(15)
C27 C7 C21 C22 -64.0(18)
Pd2 C7 C21 C22 68.0(16)
C26 C21 C22 C23 2(3)
C7 C21 C22 C23 175.9(15)
C21 C22 C23 C24 1(3)
C22 C23 C24 C25 -4(3)
C23 C24 C25 C26 5(3)
C22 C21 C26 C25 -1(2)
C7 C21 C26 C25 -175.2(14)
C24 C25 C26 C21 -2(3)
C6 C7 C27 C28 129.4(16)
C21 C7 C27 C28 -26(2)
Pd2 C7 C27 C28 -152.8(13)
C6 C7 C27 C32 -51(2)
C21 C7 C27 C32 153.2(14)
Pd2 C7 C27 C32 26.8(19)
C32 C27 C28 C29 2(3)
C7 C27 C28 C29 -178.1(17)
C27 C28 C29 C30 2(3)
C28 C29 C30 C31 -2(3)
C29 C30 C31 C32 -1(3)
C30 C31 C32 C27 5(2)
C28 C27 C32 C31 -5(2)
C7 C27 C32 C31 175.1(15)
